data_7100144
loop_
_publ_author_name
'Mi, Baoxiu'
'Dong, Yongqiang'
'Li, Zhen'
'Lam, Jacky W. Y.'
'H\"au\&sler, Matthias'
'Sung, Herman H. Y.'
'Kwok, Hoi-Sing'
'Dong, Yuping'
'Williams, Ian D.'
'Liu, Yunqi'
'Luo, Yi'
'Shuai, Zhigang'
'Zhu, Daoben'
'Tang, Ben Zhong'

_publ_section_title
;
Making silole photovoltaically active by attaching
carbazolyl donor groups to the silolyl acceptor core
;
_journal_name_full 'Chemical Communications'
_journal_page_first 3583
_journal_page_last 3585
_journal_paper_doi 10.1039/b505683g
_journal_year 2005
_chemical_formula_sum 'C53 H39 N Si'
_chemical_formula_weight 717.94
_space_group_IT_number 9
_symmetry_cell_setting monoclinic
_symmetry_space_group_name_Hall 'C -2yc'
_symmetry_space_group_name_H-M 'C 1 c 1'
_cell_angle_alpha 90.00
_cell_angle_beta 102.536(2)
_cell_angle_gamma 90.00
_cell_formula_units_Z 4
_cell_length_a 14.3168(12)
_cell_length_b 14.7242(12)
_cell_length_c 18.7652(15)
_cell_measurement_temperature 100(2)
_cell_volume 3861.5(5)
_diffrn_ambient_temperature 100(2)
_exptl_crystal_density_diffrn 1.235
_cod_depositor_comments
;
The following automatic conversions were performed:
'_symmetry_cell_setting' value 'Monoclinic' changed to 'monoclinic'
according to '/home/saulius/struct/CIF-dictionaries/cif_core.dic'
dictionary named 'cif_core.dic' version 2.4.1 from 2010-06-29.

Automatic conversion script
Id: cif_fix_enum 1527 2010-12-29 10:47:43Z saulius 
;
_cod_original_sg_symbol_H-M 'C c'
_cod_database_code 7100144

loop_
_symmetry_equiv_pos_as_xyz
'x, y, z'
'x, -y, z+1/2'
'x+1/2, y+1/2, z'
'x+1/2, -y+1/2, z+1/2'

loop_
_atom_site_label
_atom_site_type_symbol
_atom_site_fract_x
_atom_site_fract_y
_atom_site_fract_z
_atom_site_U_iso_or_equiv
_atom_site_adp_type
_atom_site_occupancy
_atom_site_symmetry_multiplicity
_atom_site_calc_flag
_atom_site_refinement_flags
_atom_site_disorder_assembly
_atom_site_disorder_group
Si1 Si 0.72712(8) 0.34464(7) 0.44789(6) 0.0262(3) Uani 1 1 d . . .
N1 N 0.7176(2) 0.7974(2) 0.3383(2) 0.0361(9) Uani 1 1 d . . .
C1 C 0.8553(3) 0.3174(3) 0.4902(2) 0.0273(10) Uani 1 1 d . . .
C2 C 0.8860(3) 0.2270(3) 0.4943(2) 0.0324(10) Uani 1 1 d . . .
H2A H 0.8439 0.1813 0.4701 0.039 Uiso 1 1 calc R . .
C3 C 0.9756(3) 0.2027(3) 0.5327(3) 0.0412(12) Uani 1 1 d . . .
H3A H 0.9947 0.1408 0.5342 0.049 Uiso 1 1 calc R . .
C4 C 1.0380(3) 0.2675(3) 0.5690(3) 0.0450(13) Uani 1 1 d . . .
H4A H 1.0993 0.2506 0.5966 0.054 Uiso 1 1 calc R . .
C5 C 1.0093(3) 0.3577(3) 0.5644(2) 0.0400(11) Uani 1 1 d . . .
H5A H 1.0515 0.4031 0.5888 0.048 Uiso 1 1 calc R . .
C6 C 0.9205(3) 0.3820(3) 0.5249(2) 0.0349(11) Uani 1 1 d . . .
H6A H 0.9032 0.4444 0.5212 0.042 Uiso 1 1 calc R . .
C10 C 0.6437(3) 0.3145(3) 0.5088(2) 0.0260(9) Uani 1 1 d . . .
C11 C 0.6320(3) 0.3677(3) 0.5731(2) 0.0272(10) Uani 1 1 d . . .
C12 C 0.7078(3) 0.4194(3) 0.6115(2) 0.0324(10) Uani 1 1 d . . .
H12A H 0.7670 0.4190 0.5964 0.039 Uiso 1 1 calc R . .
C13 C 0.6990(3) 0.4714(3) 0.6711(2) 0.0382(11) Uani 1 1 d . . .
H13A H 0.7521 0.5054 0.6967 0.046 Uiso 1 1 calc R . .
C14 C 0.6132(3) 0.4738(3) 0.6934(2) 0.0360(11) Uani 1 1 d . . .
H14A H 0.6071 0.5091 0.7345 0.043 Uiso 1 1 calc R . .
C15 C 0.5376(3) 0.4251(3) 0.6559(2) 0.0359(11) Uani 1 1 d . . .
H15A H 0.4783 0.4273 0.6707 0.043 Uiso 1 1 calc R . .
C16 C 0.5458(3) 0.3723(3) 0.5965(2) 0.0327(10) Uani 1 1 d . . .
H16A H 0.4920 0.3387 0.5712 0.039 Uiso 1 1 calc R . .
C20 C 0.5946(3) 0.2400(3) 0.4799(2) 0.0248(9) Uani 1 1 d . . .
C21 C 0.5294(3) 0.1893(2) 0.5177(2) 0.0273(10) Uani 1 1 d . . .
C22 C 0.4309(3) 0.1877(3) 0.4919(2) 0.0290(10) Uani 1 1 d . . .
H22A H 0.4028 0.2160 0.4468 0.035 Uiso 1 1 calc R . .
C23 C 0.3738(3) 0.1442(3) 0.5326(2) 0.0374(11) Uani 1 1 d . . .
H23A H 0.3063 0.1439 0.5156 0.045 Uiso 1 1 calc R . .
C24 C 0.4139(3) 0.1017(3) 0.5971(2) 0.0403(12) Uani 1 1 d . . .
H24A H 0.3738 0.0723 0.6243 0.048 Uiso 1 1 calc R . .
C25 C 0.5116(3) 0.1013(3) 0.6228(2) 0.0397(12) Uani 1 1 d . . .
H25A H 0.5393 0.0715 0.6672 0.048 Uiso 1 1 calc R . .
C26 C 0.5687(3) 0.1450(3) 0.5828(2) 0.0317(10) Uani 1 1 d . . .
H26A H 0.6362 0.1448 0.6002 0.038 Uiso 1 1 calc R . .
C30 C 0.6120(3) 0.2071(2) 0.4077(2) 0.0246(9) Uani 1 1 d . . .
C31 C 0.5566(3) 0.1296(3) 0.3697(2) 0.0306(10) Uani 1 1 d . . .
C32 C 0.5598(3) 0.0437(3) 0.4006(2) 0.0276(10) Uani 1 1 d . . .
H32A H 0.5946 0.0347 0.4493 0.033 Uiso 1 1 calc R . .
C33 C 0.5130(3) -0.0291(3) 0.3616(2) 0.0313(10) Uani 1 1 d . . .
H33A H 0.5156 -0.0873 0.3838 0.038 Uiso 1 1 calc R . .
C34 C 0.4633(3) -0.0176(3) 0.2916(2) 0.0339(10) Uani 1 1 d . . .
H34A H 0.4327 -0.0680 0.2646 0.041 Uiso 1 1 calc R . .
C35 C 0.4574(3) 0.0684(3) 0.2596(2) 0.0387(11) Uani 1 1 d . . .
H35A H 0.4212 0.0769 0.2113 0.046 Uiso 1 1 calc R . .
C36 C 0.5038(3) 0.1410(3) 0.2980(2) 0.0334(10) Uani 1 1 d . . .
H36A H 0.5000 0.1992 0.2757 0.040 Uiso 1 1 calc R . .
C40 C 0.6777(3) 0.2535(2) 0.3812(2) 0.0240(9) Uani 1 1 d . . .
C41 C 0.7163(3) 0.2297(3) 0.3159(2) 0.0277(10) Uani 1 1 d . . .
C42 C 0.7377(3) 0.1413(3) 0.2995(2) 0.0407(11) Uani 1 1 d . . .
H42A H 0.7253 0.0929 0.3297 0.049 Uiso 1 1 calc R . .
C43 C 0.7767(3) 0.1227(3) 0.2403(3) 0.0436(12) Uani 1 1 d . . .
H43A H 0.7902 0.0617 0.2294 0.052 Uiso 1 1 calc R . .
C44 C 0.7964(3) 0.1925(3) 0.1964(3) 0.0421(12) Uani 1 1 d . . .
H44A H 0.8252 0.1799 0.1564 0.051 Uiso 1 1 calc R . .
C45 C 0.7742(3) 0.2796(3) 0.2111(3) 0.0514(14) Uani 1 1 d . . .
H45A H 0.7860 0.3276 0.1804 0.062 Uiso 1 1 calc R . .
C46 C 0.7346(3) 0.2985(3) 0.2704(2) 0.0426(12) Uani 1 1 d . . .
H46A H 0.7198 0.3595 0.2802 0.051 Uiso 1 1 calc R . .
C51 C 0.7063(3) 0.4649(2) 0.4151(2) 0.0272(10) Uani 1 1 d . . .
C52 C 0.7697(3) 0.5128(3) 0.3829(2) 0.0312(10) Uani 1 1 d . . .
H52A H 0.8289 0.4858 0.3799 0.037 Uiso 1 1 calc R . .
C53 C 0.7482(3) 0.5990(3) 0.3552(2) 0.0309(10) Uani 1 1 d . . .
H53A H 0.7923 0.6298 0.3325 0.037 Uiso 1 1 calc R . .
C54 C 0.6640(3) 0.6413(3) 0.3599(2) 0.0306(10) Uani 1 1 d . . .
C55 C 0.6005(3) 0.5947(3) 0.3929(2) 0.0387(11) Uani 1 1 d . . .
H55A H 0.5422 0.6227 0.3972 0.046 Uiso 1 1 calc R . .
C56 C 0.6212(3) 0.5080(3) 0.4196(2) 0.0350(11) Uani 1 1 d . . .
H56A H 0.5765 0.4771 0.4416 0.042 Uiso 1 1 calc R . .
C57 C 0.6375(3) 0.7340(3) 0.3264(3) 0.0390(11) Uani 1 1 d . . .
H57A H 0.6125 0.7267 0.2733 0.047 Uiso 1 1 calc R . .
H57B H 0.5857 0.7600 0.3475 0.047 Uiso 1 1 calc R . .
C61 C 0.7746(3) 0.8156(3) 0.2901(2) 0.0333(11) Uani 1 1 d . . .
C62 C 0.7738(3) 0.7766(3) 0.2219(2) 0.0370(11) Uani 1 1 d . . .
H62A H 0.7283 0.7312 0.2021 0.044 Uiso 1 1 calc R . .
C63 C 0.8409(3) 0.8057(3) 0.1843(2) 0.0393(11) Uani 1 1 d . . .
H63A H 0.8406 0.7807 0.1376 0.047 Uiso 1 1 calc R . .
C64 C 0.9086(3) 0.8705(3) 0.2129(3) 0.0408(12) Uani 1 1 d . . .
H64A H 0.9545 0.8885 0.1860 0.049 Uiso 1 1 calc R . .
C65 C 0.9105(3) 0.9092(3) 0.2797(2) 0.0371(11) Uani 1 1 d . . .
H65A H 0.9571 0.9539 0.2987 0.045 Uiso 1 1 calc R . .
C66 C 0.8428(3) 0.8822(3) 0.3196(2) 0.0317(10) Uani 1 1 d . . .
C67 C 0.8231(3) 0.9075(3) 0.3899(2) 0.0312(10) Uani 1 1 d . . .
C68 C 0.8607(3) 0.9697(3) 0.4433(2) 0.0364(11) Uani 1 1 d . . .
H68A H 0.9117 1.0084 0.4376 0.044 Uiso 1 1 calc R . .
C69 C 0.8235(3) 0.9751(3) 0.5054(3) 0.0443(12) Uani 1 1 d . . .
H69A H 0.8485 1.0188 0.5419 0.053 Uiso 1 1 calc R . .
C70 C 0.7508(3) 0.9185(3) 0.5152(2) 0.0394(11) Uani 1 1 d . . .
H70A H 0.7277 0.9225 0.5589 0.047 Uiso 1 1 calc R . .
C71 C 0.7110(3) 0.8559(3) 0.4626(3) 0.0417(12) Uani 1 1 d . . .
H71A H 0.6608 0.8169 0.4694 0.050 Uiso 1 1 calc R . .
C72 C 0.7464(3) 0.8517(3) 0.3998(2) 0.0341(11) Uani 1 1 d . . .

loop_
_atom_site_aniso_label
_atom_site_aniso_U_11
_atom_site_aniso_U_22
_atom_site_aniso_U_33
_atom_site_aniso_U_23
_atom_site_aniso_U_13
_atom_site_aniso_U_12
Si1 0.0301(7) 0.0255(6) 0.0251(6) 0.0004(5) 0.0108(5) -0.0027(5)
N1 0.035(2) 0.027(2) 0.047(3) 0.0038(18) 0.012(2) -0.0061(16)
C1 0.031(3) 0.032(2) 0.023(2) 0.0032(18) 0.016(2) 0.0040(19)
C2 0.029(3) 0.040(3) 0.028(3) -0.006(2) 0.007(2) -0.002(2)
C3 0.040(3) 0.045(3) 0.043(3) -0.001(2) 0.018(3) 0.010(2)
C4 0.025(3) 0.067(4) 0.044(3) 0.000(3) 0.008(2) 0.005(3)
C5 0.032(3) 0.054(3) 0.033(3) -0.005(2) 0.007(2) -0.006(2)
C6 0.032(3) 0.035(3) 0.041(3) -0.006(2) 0.015(2) -0.004(2)
C10 0.027(2) 0.031(2) 0.022(2) 0.0087(19) 0.0095(19) 0.0058(19)
C11 0.039(3) 0.025(2) 0.021(2) -0.0006(17) 0.012(2) 0.0009(19)
C12 0.027(2) 0.042(3) 0.033(3) -0.003(2) 0.017(2) -0.003(2)
C13 0.034(3) 0.048(3) 0.033(3) -0.013(2) 0.009(2) -0.004(2)
C14 0.042(3) 0.039(3) 0.029(3) -0.008(2) 0.012(2) 0.005(2)
C15 0.035(3) 0.040(3) 0.037(3) -0.012(2) 0.019(2) -0.001(2)
C16 0.028(2) 0.035(2) 0.032(3) -0.001(2) 0.001(2) 0.0003(19)
C20 0.026(2) 0.023(2) 0.025(2) 0.0039(18) 0.0045(19) 0.0060(18)
C21 0.040(3) 0.020(2) 0.022(2) -0.0031(17) 0.007(2) -0.0015(19)
C22 0.030(3) 0.028(2) 0.026(2) -0.0019(18) 0.001(2) -0.0004(19)
C23 0.028(2) 0.041(3) 0.046(3) -0.011(2) 0.015(2) -0.007(2)
C24 0.052(3) 0.041(3) 0.033(3) -0.003(2) 0.020(3) -0.005(2)
C25 0.054(3) 0.041(3) 0.024(2) 0.007(2) 0.009(2) -0.005(2)
C26 0.037(3) 0.033(2) 0.026(2) 0.0011(19) 0.009(2) -0.003(2)
C30 0.033(2) 0.023(2) 0.017(2) 0.0023(17) 0.003(2) 0.0035(18)
C31 0.031(3) 0.033(2) 0.032(3) 0.0000(19) 0.015(2) 0.002(2)
C32 0.031(2) 0.031(2) 0.020(2) -0.0018(19) 0.003(2) 0.0011(19)
C33 0.030(3) 0.026(2) 0.039(3) 0.000(2) 0.010(2) 0.0038(19)
C34 0.035(3) 0.039(3) 0.031(3) -0.010(2) 0.012(2) -0.007(2)
C35 0.035(3) 0.056(3) 0.023(2) -0.009(2) 0.002(2) -0.002(2)
C36 0.033(3) 0.039(3) 0.030(3) -0.001(2) 0.010(2) 0.002(2)
C40 0.033(2) 0.022(2) 0.016(2) 0.0023(17) 0.0042(19) -0.0021(19)
C41 0.028(2) 0.033(2) 0.021(2) -0.0080(19) 0.0047(19) -0.0059(19)
C42 0.046(3) 0.043(3) 0.034(3) 0.004(2) 0.011(2) 0.009(2)
C43 0.048(3) 0.042(3) 0.044(3) -0.001(2) 0.015(3) 0.018(2)
C44 0.041(3) 0.055(3) 0.035(3) -0.015(2) 0.019(2) 0.000(2)
C45 0.073(4) 0.058(3) 0.031(3) -0.005(2) 0.029(3) -0.018(3)
C46 0.062(3) 0.037(3) 0.037(3) -0.005(2) 0.027(3) -0.012(2)
C51 0.037(3) 0.027(2) 0.019(2) -0.0070(18) 0.011(2) -0.005(2)
C52 0.024(2) 0.032(2) 0.040(3) 0.002(2) 0.013(2) -0.0020(19)
C53 0.036(3) 0.034(3) 0.026(2) 0.0001(19) 0.013(2) -0.006(2)
C54 0.035(3) 0.027(2) 0.031(2) -0.0021(19) 0.009(2) -0.005(2)
C55 0.034(3) 0.031(2) 0.053(3) 0.001(2) 0.013(2) 0.000(2)
C56 0.040(3) 0.031(3) 0.038(3) 0.004(2) 0.018(2) -0.007(2)
C57 0.037(3) 0.030(2) 0.052(3) 0.005(2) 0.011(2) -0.001(2)
C61 0.036(3) 0.029(2) 0.034(3) 0.005(2) 0.006(2) 0.006(2)
C62 0.040(3) 0.025(2) 0.042(3) 0.005(2) 0.002(2) -0.002(2)
C63 0.045(3) 0.042(3) 0.031(3) 0.002(2) 0.008(2) 0.005(2)
C64 0.046(3) 0.040(3) 0.038(3) 0.004(2) 0.014(3) -0.004(2)
C65 0.046(3) 0.028(2) 0.037(3) 0.005(2) 0.009(2) -0.006(2)
C66 0.037(3) 0.028(2) 0.028(3) 0.0038(19) 0.003(2) -0.002(2)
C67 0.033(3) 0.023(2) 0.039(3) 0.0040(19) 0.012(2) 0.0007(19)
C68 0.035(3) 0.040(3) 0.033(3) -0.001(2) 0.006(2) -0.002(2)
C69 0.043(3) 0.044(3) 0.045(3) -0.003(2) 0.007(3) 0.005(2)
C70 0.050(3) 0.045(3) 0.026(3) 0.007(2) 0.013(2) 0.015(2)
C71 0.042(3) 0.042(3) 0.046(3) 0.015(2) 0.019(2) 0.008(2)
C72 0.040(3) 0.025(2) 0.037(3) 0.007(2) 0.008(2) 0.007(2)

loop_
_geom_bond_atom_site_label_1
_geom_bond_atom_site_label_2
_geom_bond_distance
_geom_bond_site_symmetry_2
_geom_bond_publ_flag
Si1 C40 1.866(4) . ?
Si1 C10 1.876(4) . ?
Si1 C51 1.878(4) . ?
Si1 C1 1.878(4) . ?
N1 C61 1.371(5) . ?
N1 C72 1.391(5) . ?
N1 C57 1.457(5) . ?
C1 C6 1.392(5) . ?
C1 C2 1.398(5) . ?
C2 C3 1.375(6) . ?
C3 C4 1.381(6) . ?
C4 C5 1.388(6) . ?
C5 C6 1.372(6) . ?
C10 C20 1.351(5) . ?
C10 C11 1.478(5) . ?
C11 C12 1.391(5) . ?
C11 C16 1.399(5) . ?
C12 C13 1.383(5) . ?
C13 C14 1.382(5) . ?
C14 C15 1.360(6) . ?
C15 C16 1.385(5) . ?
C20 C21 1.490(5) . ?
C20 C30 1.511(5) . ?
C21 C22 1.389(5) . ?
C21 C26 1.391(5) . ?
C22 C23 1.391(5) . ?
C23 C24 1.371(6) . ?
C24 C25 1.377(6) . ?
C25 C26 1.383(5) . ?
C30 C40 1.342(5) . ?
C30 C31 1.482(5) . ?
C31 C32 1.388(5) . ?
C31 C36 1.404(5) . ?
C32 C33 1.385(5) . ?
C33 C34 1.363(6) . ?
C34 C35 1.396(6) . ?
C35 C36 1.376(6) . ?
C40 C41 1.491(5) . ?
C41 C46 1.386(5) . ?
C41 C42 1.386(5) . ?
C42 C43 1.376(5) . ?
C43 C44 1.383(6) . ?
C44 C45 1.364(6) . ?
C45 C46 1.382(5) . ?
C51 C52 1.386(5) . ?
C51 C56 1.392(5) . ?
C52 C53 1.382(5) . ?
C53 C54 1.376(5) . ?
C54 C55 1.388(5) . ?
C54 C57 1.516(5) . ?
C55 C56 1.379(5) . ?
C61 C62 1.401(6) . ?
C61 C66 1.409(6) . ?
C62 C63 1.378(5) . ?
C63 C64 1.383(6) . ?
C64 C65 1.371(6) . ?
C65 C66 1.405(5) . ?
C66 C67 1.456(5) . ?
C67 C68 1.378(5) . ?
C67 C72 1.415(5) . ?
C68 C69 1.385(5) . ?
C69 C70 1.377(6) . ?
C70 C71 1.379(6) . ?
C71 C72 1.382(6) . ?

loop_
_cod_related_entry_id
_cod_related_entry_database
_cod_related_entry_code
1 ChemSpider 21150363
